data_4335390
loop_
_publ_author_name
'Lan-Chang Liang'
'Chia-Cheng Chien'
'Ming-Tsz Chen'
'Sheng-Ta Lin'

_publ_section_title
;
 Zirconium and Hafnium Complexes Containing N-Alkyl-Substituted Amine
 Biphenolate Ligands: Unexpected Ligand Degradation and Divergent Complex
 Constitutions Governed by N-Alkyls
;
_journal_name_full 'Inorganic Chemistry'
_journal_page_first 7709
_journal_page_last 7716
_journal_paper_doi 10.1021/ic400891b
_journal_volume 52
_journal_year 2013
_chemical_formula_moiety 'C66 H102 Hf N2 O4'
_chemical_formula_sum 'C66 H102 Hf N2 O4'
_chemical_formula_weight 1165.99
_chemical_name_systematic
;
 ?
;
_space_group_IT_number 2
_symmetry_cell_setting triclinic
_symmetry_space_group_name_Hall '-P 1'
_symmetry_space_group_name_H-M 'P -1'
_atom_sites_solution_hydrogens geom
_atom_sites_solution_primary direct
_atom_sites_solution_secondary difmap
_audit_creation_method SHELXL-97
_cell_angle_alpha 84.9270(10)
_cell_angle_beta 84.1420(10)
_cell_angle_gamma 87.9430(10)
_cell_formula_units_Z 2
_cell_length_a 11.7292(4)
_cell_length_b 15.5806(5)
_cell_length_c 19.2040(6)
_cell_measurement_reflns_used 0
_cell_measurement_temperature 200(2)
_cell_measurement_theta_max 0
_cell_measurement_theta_min 0
_cell_volume 3476.2(2)
_computing_molecular_graphics 'Ortep-3 for Windows (Farrugia, 1997)'
_computing_publication_material 'WinGX publication routines (Farrugia, 1999)'
_computing_structure_refinement 'SHELXL-97 (Sheldrick, 1997)'
_computing_structure_solution 'SIR92 (Giacovazzo et al, 1993)'
_diffrn_ambient_temperature 200(2)
_diffrn_measured_fraction_theta_full 0.963
_diffrn_measured_fraction_theta_max 0.963
_diffrn_measurement_device_type KappaCCD
_diffrn_measurement_method 'CCD rotation images, thick slices'
_diffrn_radiation_monochromator graphite
_diffrn_radiation_source 'fine-focus sealed tube'
_diffrn_radiation_type MoK\a
_diffrn_radiation_wavelength 0.71073
_diffrn_reflns_av_R_equivalents 0.0232
_diffrn_reflns_av_sigmaI/netI 0.0308
_diffrn_reflns_limit_h_max 13
_diffrn_reflns_limit_h_min -13
_diffrn_reflns_limit_k_max 18
_diffrn_reflns_limit_k_min -18
_diffrn_reflns_limit_l_max 20
_diffrn_reflns_limit_l_min -22
_diffrn_reflns_number 27299
_diffrn_reflns_theta_full 24.99
_diffrn_reflns_theta_max 24.99
_diffrn_reflns_theta_min 1.31
_exptl_absorpt_coefficient_mu 1.541
_exptl_absorpt_correction_T_max 0.6465
_exptl_absorpt_correction_T_min 0.5776
_exptl_absorpt_correction_type multi-scan
_exptl_crystal_colour colorless
_exptl_crystal_density_diffrn 1.114
_exptl_crystal_description prism
_exptl_crystal_F_000 1232
_exptl_crystal_size_max 0.40
_exptl_crystal_size_mid 0.35
_exptl_crystal_size_min 0.31
_platon_squeeze_details ' ?'
_refine_diff_density_max 1.590
_refine_diff_density_min -0.798
_refine_diff_density_rms 0.162
_refine_ls_extinction_method none
_refine_ls_goodness_of_fit_ref 1.132
_refine_ls_hydrogen_treatment constr
_refine_ls_matrix_type full
_refine_ls_number_parameters 655
_refine_ls_number_reflns 11769
_refine_ls_number_restraints 0
_refine_ls_restrained_S_all 1.132
_refine_ls_R_factor_all 0.0373
_refine_ls_R_factor_gt 0.0342
_refine_ls_shift/su_max 0.011
_refine_ls_shift/su_mean 0.000
_refine_ls_structure_factor_coef Fsqd
_refine_ls_weighting_details 'calc w=1/[\s^2^(Fo^2^)+(0.0714P)^2^+2.2383P] where P=(Fo^2^+2Fc^2^)/3'
_refine_ls_weighting_scheme calc
_refine_ls_wR_factor_gt 0.1062
_refine_ls_wR_factor_ref 0.1094
_reflns_number_gt 10787
_reflns_number_total 11769
_reflns_threshold_expression >2sigma(I)
_cod_data_source_file ic400891b_si_002_5.cif
_cod_data_source_block a12643_9c
_cod_database_code 4335390

loop_
_symmetry_equiv_pos_as_xyz
'x, y, z'
'-x, -y, -z'

loop_
_atom_site_label
_atom_site_type_symbol
_atom_site_fract_x
_atom_site_fract_y
_atom_site_fract_z
_atom_site_U_iso_or_equiv
_atom_site_adp_type
_atom_site_occupancy
_atom_site_symmetry_multiplicity
_atom_site_calc_flag
_atom_site_refinement_flags
_atom_site_disorder_assembly
_atom_site_disorder_group
C1 C 0.4782(3) 0.2702(2) 0.3793(2) 0.0249(8) Uani 1 1 d . . .
C2 C 0.4722(3) 0.2734(2) 0.4525(2) 0.0289(8) Uani 1 1 d . . .
C3 C 0.5384(4) 0.2084(3) 0.4984(2) 0.0319(9) Uani 1 1 d . . .
C4 C 0.6677(4) 0.2167(3) 0.4767(2) 0.0370(10) Uani 1 1 d . . .
H4A H 0.7104 0.1754 0.5063 0.055 Uiso 1 1 calc R . .
H4B H 0.6906 0.2754 0.4825 0.055 Uiso 1 1 calc R . .
H4C H 0.6846 0.2048 0.4274 0.055 Uiso 1 1 calc R . .
C5 C 0.5016(4) 0.1164(3) 0.4923(2) 0.0375(10) Uani 1 1 d . . .
H5A H 0.5450 0.0760 0.5223 0.056 Uiso 1 1 calc R . .
H5B H 0.5166 0.1025 0.4434 0.056 Uiso 1 1 calc R . .
H5C H 0.4195 0.1118 0.5073 0.056 Uiso 1 1 calc R . .
C6 C 0.5187(5) 0.2234(3) 0.5769(2) 0.0478(12) Uani 1 1 d . . .
H6A H 0.5633 0.1803 0.6039 0.072 Uiso 1 1 calc R . .
H6B H 0.4371 0.2181 0.5931 0.072 Uiso 1 1 calc R . .
H6C H 0.5432 0.2812 0.5839 0.072 Uiso 1 1 calc R . .
C7 C 0.4076(4) 0.3410(3) 0.4808(2) 0.0355(9) Uani 1 1 d . . .
H7 H 0.4021 0.3438 0.5303 0.043 Uiso 1 1 calc R . .
C8 C 0.3502(4) 0.4048(3) 0.4410(3) 0.0384(10) Uani 1 1 d . A .
C9 C 0.2815(4) 0.4788(3) 0.4747(3) 0.0509(13) Uani 1 1 d . . .
C10 C 0.3205(8) 0.4982(6) 0.5417(5) 0.126(4) Uani 1 1 d . A .
H10A H 0.4039 0.5045 0.5361 0.189 Uiso 1 1 calc R . .
H10B H 0.3004 0.4511 0.5776 0.189 Uiso 1 1 calc R . .
H10C H 0.2833 0.5520 0.5563 0.189 Uiso 1 1 calc R . .
C11' C 0.1697(17) 0.4348(13) 0.5217(11) 0.064(5) Uiso 0.30 1 d P A 1
H11A H 0.1188 0.4128 0.4904 0.096 Uiso 0.30 1 calc PR A 1
H11B H 0.1280 0.4783 0.5491 0.096 Uiso 0.30 1 calc PR A 1
H11C H 0.1957 0.3873 0.5537 0.096 Uiso 0.30 1 calc PR A 1
C11 C 0.1563(8) 0.4690(6) 0.4701(5) 0.069(2) Uiso 0.70 1 d P A 2
H11D H 0.1439 0.4561 0.4225 0.104 Uiso 0.70 1 calc PR A 2
H11E H 0.1149 0.5227 0.4810 0.104 Uiso 0.70 1 calc PR A 2
H11F H 0.1279 0.4218 0.5038 0.104 Uiso 0.70 1 calc PR A 2
C12 C 0.3023(11) 0.5614(5) 0.4279(5) 0.151(5) Uani 1 1 d . A .
H12A H 0.2778 0.5548 0.3814 0.226 Uiso 1 1 calc R . .
H12B H 0.3842 0.5738 0.4232 0.226 Uiso 1 1 calc R . .
H12C H 0.2584 0.6090 0.4488 0.226 Uiso 1 1 calc R . .
C13 C 0.3580(3) 0.3992(3) 0.3700(2) 0.0358(10) Uani 1 1 d . . .
H13 H 0.3195 0.4415 0.3415 0.043 Uiso 1 1 calc R A .
C14 C 0.4210(3) 0.3330(2) 0.3383(2) 0.0299(8) Uani 1 1 d . A .
C15 C 0.4269(3) 0.3282(3) 0.2610(2) 0.0335(9) Uani 1 1 d . . .
H15A H 0.3850 0.3788 0.2402 0.040 Uiso 1 1 calc R A .
H15B H 0.3875 0.2759 0.2516 0.040 Uiso 1 1 calc R . .
C16 C 0.6192(4) 0.3928(3) 0.2470(2) 0.0354(9) Uani 1 1 d . . .
H16A H 0.6968 0.3870 0.2220 0.042 Uiso 1 1 calc R A .
H16B H 0.6267 0.3806 0.2978 0.042 Uiso 1 1 calc R . .
C17 C 0.5783(5) 0.4858(3) 0.2346(3) 0.0533(13) Uani 1 1 d . A .
H17A H 0.5043 0.4951 0.2630 0.064 Uiso 1 1 calc R . .
H17B H 0.5663 0.4991 0.1844 0.064 Uiso 1 1 calc R . .
C18 C 0.6678(7) 0.5452(4) 0.2550(5) 0.101(3) Uani 1 1 d . . .
H18A H 0.6417 0.6053 0.2467 0.151 Uiso 1 1 calc R A .
H18B H 0.7407 0.5359 0.2265 0.151 Uiso 1 1 calc R . .
H18C H 0.6784 0.5324 0.3048 0.151 Uiso 1 1 calc R . .
C19 C 0.5337(4) 0.3381(3) 0.1478(2) 0.0364(10) Uani 1 1 d . . .
H19A H 0.4875 0.3916 0.1385 0.044 Uiso 1 1 calc R A .
H19B H 0.4903 0.2895 0.1350 0.044 Uiso 1 1 calc R . .
C20 C 0.6447(4) 0.3439(3) 0.1010(2) 0.0366(10) Uani 1 1 d . A .
C21 C 0.6633(4) 0.4153(3) 0.0526(2) 0.0484(12) Uani 1 1 d . . .
H21 H 0.6094 0.4623 0.0529 0.058 Uiso 1 1 calc R A .
C22 C 0.7582(4) 0.4189(3) 0.0045(2) 0.0508(13) Uani 1 1 d . A .
C23 C 0.7777(5) 0.4982(4) -0.0493(3) 0.0685(18) Uani 1 1 d . . .
C24' C 0.7943(17) 0.5714(11) -0.0142(9) 0.105(5) Uiso 0.50 1 d P A 4
H24A H 0.8406 0.5553 0.0249 0.157 Uiso 0.50 1 calc PR A 4
H24B H 0.7198 0.5951 0.0040 0.157 Uiso 0.50 1 calc PR A 4
H24C H 0.8342 0.6148 -0.0470 0.157 Uiso 0.50 1 calc PR A 4
C24 C 0.6935(11) 0.5825(8) -0.0261(7) 0.066(3) Uiso 0.50 1 d P A 3
H24D H 0.7182 0.6036 0.0163 0.099 Uiso 0.50 1 calc PR A 3
H24E H 0.6138 0.5645 -0.0169 0.099 Uiso 0.50 1 calc PR A 3
H24F H 0.6993 0.6287 -0.0644 0.099 Uiso 0.50 1 calc PR A 3
C25 C 0.7153(10) 0.4878(6) -0.1110(5) 0.148(5) Uani 1 1 d . A .
H25A H 0.6335 0.4815 -0.0959 0.222 Uiso 1 1 calc R . .
H25B H 0.7451 0.4363 -0.1334 0.222 Uiso 1 1 calc R . .
H25C H 0.7260 0.5386 -0.1447 0.222 Uiso 1 1 calc R . .
C26 C 0.8978(12) 0.5317(9) -0.0548(8) 0.082(4) Uiso 0.50 1 d P A 3
H26A H 0.9220 0.5334 -0.0076 0.122 Uiso 0.50 1 calc PR A 3
H26B H 0.8991 0.5899 -0.0788 0.122 Uiso 0.50 1 calc PR A 3
H26C H 0.9502 0.4935 -0.0816 0.122 Uiso 0.50 1 calc PR A 3
C26' C 0.8988(13) 0.4786(10) -0.0990(8) 0.086(4) Uiso 0.50 1 d P A 4
H26D H 0.8901 0.4277 -0.1243 0.129 Uiso 0.50 1 calc PR A 4
H26E H 0.9616 0.4681 -0.0691 0.129 Uiso 0.50 1 calc PR A 4
H26F H 0.9159 0.5285 -0.1328 0.129 Uiso 0.50 1 calc PR A 4
C27 C 0.8323(4) 0.3471(4) 0.0043(2) 0.0493(12) Uani 1 1 d . . .
H27 H 0.8965 0.3481 -0.0301 0.059 Uiso 1 1 calc R A .
C28 C 0.8186(4) 0.2735(3) 0.0517(2) 0.0378(10) Uani 1 1 d . A .
C29 C 0.8979(4) 0.1945(3) 0.0455(2) 0.0432(11) Uani 1 1 d . . .
C30 C 0.9891(5) 0.2058(4) -0.0182(3) 0.0665(16) Uani 1 1 d . A .
H30A H 1.0363 0.2551 -0.0132 0.100 Uiso 1 1 calc R . .
H30B H 0.9510 0.2161 -0.0614 0.100 Uiso 1 1 calc R . .
H30C H 1.0378 0.1535 -0.0205 0.100 Uiso 1 1 calc R . .
C31 C 0.8267(5) 0.1167(4) 0.0352(3) 0.0533(13) Uani 1 1 d . A .
H31A H 0.8773 0.0655 0.0312 0.080 Uiso 1 1 calc R . .
H31B H 0.7882 0.1282 -0.0077 0.080 Uiso 1 1 calc R . .
H31C H 0.7693 0.1066 0.0756 0.080 Uiso 1 1 calc R . .
C32 C 0.9623(4) 0.1753(4) 0.1106(3) 0.0496(12) Uani 1 1 d . A .
H32A H 1.0080 0.2250 0.1168 0.074 Uiso 1 1 calc R . .
H32B H 1.0130 0.1246 0.1048 0.074 Uiso 1 1 calc R . .
H32C H 0.9071 0.1642 0.1520 0.074 Uiso 1 1 calc R . .
C33 C 0.7238(3) 0.2757(3) 0.1031(2) 0.0326(9) Uani 1 1 d . . .
C34 C 0.4803(3) 0.0409(2) 0.2044(2) 0.0276(8) Uani 1 1 d . . .
C35 C 0.4126(4) 0.0247(3) 0.1507(2) 0.0335(9) Uani 1 1 d . . .
C36 C 0.3671(4) 0.0973(3) 0.1011(2) 0.0423(11) Uani 1 1 d . . .
C37 C 0.2916(4) 0.1603(3) 0.1436(3) 0.0467(12) Uani 1 1 d . . .
H37A H 0.2628 0.2068 0.1116 0.070 Uiso 1 1 calc R . .
H37B H 0.3369 0.1849 0.1767 0.070 Uiso 1 1 calc R . .
H37C H 0.2268 0.1298 0.1696 0.070 Uiso 1 1 calc R . .
C38 C 0.4691(5) 0.1428(4) 0.0595(3) 0.0533(13) Uani 1 1 d . . .
H38A H 0.4411 0.1895 0.0275 0.080 Uiso 1 1 calc R . .
H38B H 0.5154 0.1014 0.0323 0.080 Uiso 1 1 calc R . .
H38C H 0.5161 0.1667 0.0921 0.080 Uiso 1 1 calc R . .
C39 C 0.2935(5) 0.0644(4) 0.0479(3) 0.0628(15) Uani 1 1 d . . .
H39A H 0.2668 0.1132 0.0175 0.094 Uiso 1 1 calc R . .
H39B H 0.2273 0.0347 0.0730 0.094 Uiso 1 1 calc R . .
H39C H 0.3394 0.0243 0.0192 0.094 Uiso 1 1 calc R . .
C40 C 0.3900(4) -0.0617(3) 0.1441(2) 0.0403(10) Uani 1 1 d . . .
H40 H 0.3433 -0.0740 0.1089 0.048 Uiso 1 1 calc R . .
C41 C 0.4320(4) -0.1304(3) 0.1861(2) 0.0441(11) Uani 1 1 d . . .
C42 C 0.4055(7) -0.2243(3) 0.1756(3) 0.072(2) Uani 1 1 d . . .
C43 C 0.3334(8) -0.2336(5) 0.1193(5) 0.111(2) Uani 1 1 d . . .
H43A H 0.3583 -0.1940 0.0785 0.167 Uiso 1 1 calc R . .
H43B H 0.2534 -0.2200 0.1356 0.167 Uiso 1 1 calc R . .
H43C H 0.3401 -0.2930 0.1061 0.167 Uiso 1 1 calc R . .
C44 C 0.5287(10) -0.2659(5) 0.1423(5) 0.126(4) Uani 1 1 d . . .
H44A H 0.5861 -0.2638 0.1758 0.189 Uiso 1 1 calc R . .
H44B H 0.5548 -0.2326 0.0982 0.189 Uiso 1 1 calc R . .
H44C H 0.5184 -0.3259 0.1333 0.189 Uiso 1 1 calc R . .
C45 C 0.3820(7) -0.2771(4) 0.2428(3) 0.089(2) Uani 1 1 d . . .
H45A H 0.4368 -0.2637 0.2753 0.133 Uiso 1 1 calc R . .
H45B H 0.3898 -0.3383 0.2345 0.133 Uiso 1 1 calc R . .
H45C H 0.3039 -0.2643 0.2631 0.133 Uiso 1 1 calc R . .
C46 C 0.4987(4) -0.1116(3) 0.2378(2) 0.0364(9) Uani 1 1 d . . .
H46 H 0.5288 -0.1573 0.2672 0.044 Uiso 1 1 calc R . .
C47 C 0.5227(3) -0.0271(2) 0.24771(19) 0.0280(8) Uani 1 1 d . . .
C48 C 0.5903(3) -0.0090(2) 0.30661(19) 0.0260(8) Uani 1 1 d . . .
H48A H 0.6165 -0.0646 0.3296 0.031 Uiso 1 1 calc R . .
H48B H 0.5391 0.0202 0.3419 0.031 Uiso 1 1 calc R . .
C49 C 0.7659(3) 0.0123(3) 0.2242(2) 0.0317(9) Uani 1 1 d . . .
H49A H 0.8311 0.0512 0.2117 0.038 Uiso 1 1 calc R . .
H49B H 0.7200 0.0158 0.1835 0.038 Uiso 1 1 calc R . .
C50 C 0.8140(5) -0.0797(3) 0.2349(3) 0.0498(12) Uani 1 1 d . . .
H50A H 0.8650 -0.0837 0.2732 0.060 Uiso 1 1 calc R . .
H50B H 0.7504 -0.1197 0.2487 0.060 Uiso 1 1 calc R . .
C51 C 0.8809(7) -0.1052(5) 0.1676(4) 0.106(2) Uani 1 1 d . . .
H51A H 0.9117 -0.1642 0.1751 0.158 Uiso 1 1 calc R . .
H51B H 0.9442 -0.0657 0.1543 0.158 Uiso 1 1 calc R . .
H51C H 0.8299 -0.1021 0.1300 0.158 Uiso 1 1 calc R . .
C52 C 0.7574(3) 0.0447(2) 0.34853(19) 0.0239(8) Uani 1 1 d . . .
H52A H 0.7717 -0.0161 0.3660 0.029 Uiso 1 1 calc R . .
H52B H 0.7081 0.0721 0.3857 0.029 Uiso 1 1 calc R . .
C53 C 0.8702(3) 0.0895(2) 0.33710(19) 0.0259(8) Uani 1 1 d . . .
C54 C 0.9691(3) 0.0465(3) 0.3560(2) 0.0295(8) Uani 1 1 d . . .
H54 H 0.9663 -0.0128 0.3722 0.035 Uiso 1 1 calc R . .
C55 C 1.0723(3) 0.0882(3) 0.3519(2) 0.0314(9) Uani 1 1 d . . .
C56 C 1.1801(4) 0.0380(3) 0.3731(3) 0.0409(10) Uani 1 1 d . . .
C57 C 1.2036(4) -0.0390(3) 0.3295(3) 0.0622(15) Uani 1 1 d . . .
H57A H 1.2726 -0.0706 0.3434 0.093 Uiso 1 1 calc R . .
H57B H 1.2152 -0.0188 0.2796 0.093 Uiso 1 1 calc R . .
H57C H 1.1381 -0.0772 0.3376 0.093 Uiso 1 1 calc R . .
C58 C 1.1614(4) 0.0069(4) 0.4518(3) 0.0631(16) Uani 1 1 d . . .
H58A H 1.2299 -0.0251 0.4659 0.095 Uiso 1 1 calc R . .
H58B H 1.0953 -0.0307 0.4600 0.095 Uiso 1 1 calc R . .
H58C H 1.1470 0.0568 0.4794 0.095 Uiso 1 1 calc R . .
C59 C 1.2862(4) 0.0944(4) 0.3617(3) 0.0537(13) Uani 1 1 d . . .
H59A H 1.3532 0.0604 0.3758 0.081 Uiso 1 1 calc R . .
H59B H 1.2735 0.1438 0.3901 0.081 Uiso 1 1 calc R . .
H59C H 1.2996 0.1151 0.3119 0.081 Uiso 1 1 calc R . .
C60 C 1.0713(3) 0.1754(3) 0.3300(2) 0.0312(9) Uani 1 1 d . . .
H60 H 1.1412 0.2050 0.3277 0.037 Uiso 1 1 calc R . .
C61 C 0.9738(3) 0.2227(2) 0.3110(2) 0.0282(8) Uani 1 1 d . . .
C62 C 0.9762(3) 0.3203(3) 0.2941(2) 0.0321(9) Uani 1 1 d . . .
C63 C 1.0955(4) 0.3555(3) 0.2986(3) 0.0523(13) Uani 1 1 d . . .
H63A H 1.0937 0.4181 0.2873 0.078 Uiso 1 1 calc R . .
H63B H 1.1513 0.3287 0.2649 0.078 Uiso 1 1 calc R . .
H63C H 1.1178 0.3422 0.3462 0.078 Uiso 1 1 calc R . .
C64 C 0.8929(4) 0.3632(3) 0.3482(2) 0.0414(10) Uani 1 1 d . . .
H64A H 0.8938 0.4259 0.3378 0.062 Uiso 1 1 calc R . .
H64B H 0.9163 0.3481 0.3954 0.062 Uiso 1 1 calc R . .
H64C H 0.8153 0.3430 0.3459 0.062 Uiso 1 1 calc R . .
C65 C 0.9439(4) 0.3464(3) 0.2199(2) 0.0397(10) Uani 1 1 d . . .
H65A H 0.9463 0.4092 0.2107 0.060 Uiso 1 1 calc R . .
H65B H 0.8663 0.3274 0.2157 0.060 Uiso 1 1 calc R . .
H65C H 0.9983 0.3193 0.1857 0.060 Uiso 1 1 calc R . .
C66 C 0.8731(3) 0.1766(2) 0.31299(19) 0.0247(8) Uani 1 1 d . . .
N1 N 0.5469(3) 0.3256(2) 0.22511(17) 0.0296(7) Uani 1 1 d . A .
N2 N 0.6930(3) 0.0458(2) 0.28465(16) 0.0232(6) Uani 1 1 d . A .
O1 O 0.5396(2) 0.20868(16) 0.34490(13) 0.0256(5) Uani 1 1 d . A .
O2 O 0.7048(2) 0.21174(18) 0.15462(14) 0.0313(6) Uani 1 1 d . A .
O3 O 0.5082(2) 0.12118(16) 0.21674(14) 0.0275(6) Uani 1 1 d . A .
O4 O 0.7741(2) 0.21374(16) 0.29215(14) 0.0266(6) Uani 1 1 d . A .
Hf1 Hf 0.629170(11) 0.188223(9) 0.252784(7) 0.02336(7) Uani 1 1 d . . .

loop_
_atom_site_aniso_label
_atom_site_aniso_U_11
_atom_site_aniso_U_22
_atom_site_aniso_U_33
_atom_site_aniso_U_23
_atom_site_aniso_U_13
_atom_site_aniso_U_12
C1 0.0178(18) 0.0240(18) 0.032(2) 0.0019(15) 0.0004(15) -0.0006(14)
C2 0.027(2) 0.028(2) 0.031(2) -0.0022(16) 0.0003(17) -0.0031(16)
C3 0.040(2) 0.031(2) 0.025(2) -0.0032(16) -0.0035(17) -0.0012(17)
C4 0.040(2) 0.036(2) 0.035(2) 0.0010(18) -0.0113(19) -0.0012(18)
C5 0.047(3) 0.033(2) 0.032(2) 0.0021(17) -0.0030(19) -0.0046(19)
C6 0.067(3) 0.048(3) 0.027(2) 0.0008(19) -0.002(2) -0.004(2)
C7 0.035(2) 0.034(2) 0.038(2) -0.0096(18) 0.0006(18) -0.0027(18)
C8 0.030(2) 0.031(2) 0.055(3) -0.0112(19) 0.001(2) -0.0014(17)
C9 0.041(3) 0.042(3) 0.072(4) -0.027(2) -0.004(2) 0.010(2)
C10 0.134(7) 0.137(7) 0.124(7) -0.093(6) -0.055(6) 0.090(6)
C12 0.274(14) 0.055(4) 0.116(7) -0.028(5) 0.005(8) 0.064(6)
C13 0.025(2) 0.030(2) 0.052(3) -0.0006(18) -0.0053(19) 0.0036(16)
C14 0.0208(19) 0.031(2) 0.037(2) 0.0012(17) -0.0014(16) 0.0013(15)
C15 0.022(2) 0.036(2) 0.040(2) 0.0065(18) -0.0031(17) 0.0062(16)
C16 0.029(2) 0.036(2) 0.039(2) 0.0066(18) -0.0048(18) 0.0005(17)
C17 0.053(3) 0.032(2) 0.074(4) 0.010(2) -0.011(3) 0.001(2)
C18 0.119(6) 0.037(3) 0.156(8) 0.003(4) -0.070(6) -0.006(3)
C19 0.033(2) 0.043(2) 0.031(2) 0.0126(18) -0.0087(18) 0.0055(18)
C20 0.033(2) 0.048(2) 0.027(2) 0.0121(18) -0.0070(17) -0.0041(19)
C21 0.047(3) 0.058(3) 0.038(3) 0.018(2) -0.012(2) -0.008(2)
C22 0.047(3) 0.067(3) 0.036(3) 0.021(2) -0.009(2) -0.019(3)
C23 0.066(4) 0.085(4) 0.050(3) 0.038(3) -0.010(3) -0.026(3)
C25 0.215(12) 0.111(7) 0.122(7) 0.081(6) -0.096(8) -0.044(7)
C27 0.041(3) 0.076(4) 0.029(2) 0.008(2) 0.001(2) -0.021(3)
C28 0.030(2) 0.057(3) 0.025(2) 0.0011(19) -0.0019(17) -0.010(2)
C29 0.037(2) 0.067(3) 0.025(2) -0.007(2) 0.0028(19) -0.007(2)
C30 0.054(3) 0.099(5) 0.041(3) -0.008(3) 0.020(3) -0.002(3)
C31 0.056(3) 0.068(3) 0.039(3) -0.014(2) -0.009(2) -0.003(3)
C32 0.035(3) 0.068(3) 0.046(3) -0.014(2) -0.002(2) 0.003(2)
C33 0.029(2) 0.046(2) 0.022(2) 0.0072(17) -0.0055(16) -0.0072(18)
C34 0.0228(19) 0.034(2) 0.026(2) -0.0018(16) -0.0024(16) -0.0027(16)
C35 0.030(2) 0.042(2) 0.028(2) 0.0011(17) -0.0078(17) 0.0010(18)
C36 0.046(3) 0.048(3) 0.035(2) 0.002(2) -0.020(2) 0.000(2)
C37 0.034(2) 0.050(3) 0.057(3) 0.004(2) -0.019(2) 0.004(2)
C38 0.064(3) 0.062(3) 0.032(3) 0.011(2) -0.011(2) -0.004(3)
C39 0.073(4) 0.068(4) 0.054(3) 0.001(3) -0.043(3) -0.001(3)
C40 0.045(3) 0.048(3) 0.031(2) -0.0031(19) -0.018(2) -0.008(2)
C41 0.058(3) 0.040(2) 0.037(2) -0.0013(19) -0.017(2) -0.012(2)
C42 0.134(6) 0.040(3) 0.052(3) -0.002(2) -0.047(4) -0.023(3)
C43 0.130 0.082(5) 0.136(8) -0.005(5) -0.075(5) -0.032(5)
C44 0.222(12) 0.066(5) 0.090(6) -0.020(4) -0.012(7) 0.008(6)
C45 0.149(7) 0.057(4) 0.065(4) 0.002(3) -0.031(4) -0.046(4)
C46 0.047(3) 0.033(2) 0.031(2) 0.0024(17) -0.0116(19) -0.0033(19)
C47 0.027(2) 0.034(2) 0.0228(19) 0.0000(15) -0.0033(16) -0.0026(16)
C48 0.028(2) 0.0277(19) 0.0223(19) 0.0022(15) -0.0035(16) -0.0017(15)
C49 0.029(2) 0.040(2) 0.025(2) -0.0025(17) 0.0015(17) 0.0028(17)
C50 0.054(3) 0.046(3) 0.046(3) -0.007(2) 0.006(2) 0.018(2)
C51 0.115 0.108(6) 0.081(5) -0.013(4) 0.033(4) 0.058(5)
C52 0.0220(19) 0.0255(18) 0.0230(19) 0.0060(14) -0.0044(15) 0.0007(14)
C53 0.0200(18) 0.032(2) 0.0251(19) 0.0013(15) -0.0023(15) 0.0020(15)
C54 0.024(2) 0.033(2) 0.031(2) 0.0067(16) -0.0051(16) -0.0001(16)
C55 0.0214(19) 0.041(2) 0.030(2) 0.0042(17) -0.0021(16) 0.0029(16)
C56 0.022(2) 0.049(3) 0.050(3) 0.006(2) -0.0066(19) 0.0047(18)
C57 0.035(3) 0.054(3) 0.097(5) -0.010(3) -0.009(3) 0.015(2)
C58 0.035(3) 0.087(4) 0.062(3) 0.025(3) -0.014(2) 0.014(3)
C59 0.019(2) 0.069(3) 0.070(4) 0.007(3) -0.005(2) 0.002(2)
C60 0.0190(19) 0.042(2) 0.032(2) 0.0024(17) -0.0031(16) -0.0057(16)
C61 0.0234(19) 0.033(2) 0.027(2) 0.0008(16) -0.0011(16) -0.0010(16)
C62 0.024(2) 0.032(2) 0.040(2) 0.0016(17) -0.0051(17) -0.0036(16)
C63 0.038(3) 0.040(3) 0.079(4) 0.001(2) -0.008(3) -0.013(2)
C64 0.045(3) 0.035(2) 0.044(3) -0.0068(19) -0.004(2) 0.0014(19)
C65 0.038(2) 0.039(2) 0.039(2) 0.0094(19) 0.0039(19) -0.0050(19)
C66 0.0195(18) 0.0309(19) 0.0228(19) 0.0008(15) -0.0022(15) 0.0036(15)
N1 0.0251(17) 0.0335(18) 0.0280(18) 0.0080(14) -0.0013(14) 0.0005(14)
N2 0.0170(15) 0.0306(16) 0.0218(16) 0.0005(13) -0.0033(12) -0.0004(12)
O1 0.0238(13) 0.0271(13) 0.0244(13) 0.0018(10) 0.0009(11) 0.0024(10)
O2 0.0270(14) 0.0423(16) 0.0224(14) 0.0064(12) 0.0001(11) 0.0008(12)
O3 0.0230(13) 0.0320(14) 0.0281(14) 0.0018(11) -0.0087(11) -0.0002(11)
O4 0.0212(13) 0.0268(13) 0.0315(14) 0.0025(11) -0.0063(11) 0.0005(10)
Hf1 0.01925(10) 0.02739(11) 0.02229(11) 0.00430(6) -0.00311(6) 0.00248(6)

loop_
_atom_type_symbol
_atom_type_description
_atom_type_scat_dispersion_real
_atom_type_scat_dispersion_imag
_atom_type_scat_source
C C 0.0033 0.0016 'International Tables Vol C Tables 4.2.6.8 and 6.1.1.4'
H H 0.0000 0.0000 'International Tables Vol C Tables 4.2.6.8 and 6.1.1.4'
N N 0.0061 0.0033 'International Tables Vol C Tables 4.2.6.8 and 6.1.1.4'
O O 0.0106 0.0060 'International Tables Vol C Tables 4.2.6.8 and 6.1.1.4'
Hf Hf -0.5830 6.1852 'International Tables Vol C Tables 4.2.6.8 and 6.1.1.4'

loop_
_geom_angle_atom_site_label_1
_geom_angle_atom_site_label_2
_geom_angle_atom_site_label_3
_geom_angle
O1 C1 C14 116.9(3)
O1 C1 C2 122.9(3)
C14 C1 C2 120.2(3)
C7 C2 C1 116.9(4)
C7 C2 C3 121.5(4)
C1 C2 C3 121.5(3)
C5 C3 C2 111.0(3)
C5 C3 C4 110.4(4)
C2 C3 C4 109.3(3)
C5 C3 C6 106.3(3)
C2 C3 C6 112.8(4)
C4 C3 C6 106.9(4)
C3 C4 H4A 109.5
C3 C4 H4B 109.5
H4A C4 H4B 109.5
C3 C4 H4C 109.5
H4A C4 H4C 109.5
H4B C4 H4C 109.5
C3 C5 H5A 109.5
C3 C5 H5B 109.5
H5A C5 H5B 109.5
C3 C5 H5C 109.5
H5A C5 H5C 109.5
H5B C5 H5C 109.5
C3 C6 H6A 109.5
C3 C6 H6B 109.5
H6A C6 H6B 109.5
C3 C6 H6C 109.5
H6A C6 H6C 109.5
H6B C6 H6C 109.5
C2 C7 C8 124.0(4)
C2 C7 H7 118.0
C8 C7 H7 118.0
C13 C8 C7 117.2(4)
C13 C8 C9 120.9(4)
C7 C8 C9 122.0(4)
C10 C9 C11 119.0(6)
C10 C9 C12 103.5(7)
C11 C9 C12 100.5(7)
C10 C9 C8 113.4(5)
C11 C9 C8 110.0(5)
C12 C9 C8 108.8(5)
C10 C9 C11' 86.5(9)
C11 C9 C11' 40.8(8)
C12 C9 C11' 135.5(9)
C8 C9 C11' 106.2(8)
C9 C10 H10A 109.5
C9 C10 H10B 109.5
H10A C10 H10B 109.5
C9 C10 H10C 109.5
H10A C10 H10C 109.5
H10B C10 H10C 109.5
C9 C11' H11A 109.5
C9 C11' H11B 109.5
H11A C11' H11B 109.5
C9 C11' H11C 109.5
H11A C11' H11C 109.5
H11B C11' H11C 109.5
C9 C11 H11D 109.5
C9 C11 H11E 109.5
H11D C11 H11E 109.5
C9 C11 H11F 109.5
H11D C11 H11F 109.5
H11E C11 H11F 109.5
C9 C12 H12A 109.5
C9 C12 H12B 109.5
H12A C12 H12B 109.5
C9 C12 H12C 109.5
H12A C12 H12C 109.5
H12B C12 H12C 109.5
C8 C13 C14 121.8(4)
C8 C13 H13 119.1
C14 C13 H13 119.1
C13 C14 C1 119.9(4)
C13 C14 C15 120.5(4)
C1 C14 C15 119.6(3)
C14 C15 N1 114.1(3)
C14 C15 H15A 108.7
N1 C15 H15A 108.7
C14 C15 H15B 108.7
N1 C15 H15B 108.7
H15A C15 H15B 107.6
N1 C16 C17 117.1(4)
N1 C16 H16A 108.0
C17 C16 H16A 108.0
N1 C16 H16B 108.0
C17 C16 H16B 108.0
H16A C16 H16B 107.3
C16 C17 C18 109.3(4)
C16 C17 H17A 109.8
C18 C17 H17A 109.8
C16 C17 H17B 109.8
C18 C17 H17B 109.8
H17A C17 H17B 108.3
C17 C18 H18A 109.5
C17 C18 H18B 109.5
H18A C18 H18B 109.5
C17 C18 H18C 109.5
H18A C18 H18C 109.5
H18B C18 H18C 109.5
N1 C19 C20 114.8(3)
N1 C19 H19A 108.6
C20 C19 H19A 108.6
N1 C19 H19B 108.6
C20 C19 H19B 108.6
H19A C19 H19B 107.6
C33 C20 C21 120.6(4)
C33 C20 C19 119.7(4)
C21 C20 C19 119.5(4)
C22 C21 C20 121.1(5)
C22 C21 H21 119.4
C20 C21 H21 119.4
C21 C22 C27 117.3(4)
C21 C22 C23 120.7(5)
C27 C22 C23 122.0(5)
C24' C23 C25 131.0(10)
C24' C23 C26 62.7(9)
C25 C23 C26 123.3(8)
C24' C23 C22 110.0(9)
C25 C23 C22 109.3(5)
C26 C23 C22 113.5(7)
C24' C23 C24 46.0(9)
C25 C23 C24 92.4(7)
C26 C23 C24 104.2(8)
C22 C23 C24 111.4(6)
C24' C23 C26' 107.3(10)
C25 C23 C26' 87.9(8)
C26 C23 C26' 45.5(7)
C22 C23 C26' 106.8(7)
C24 C23 C26' 139.2(8)
C23 C24' H24A 109.5
C23 C24' H24B 109.5
H24A C24' H24B 109.5
C23 C24' H24C 109.5
H24A C24' H24C 109.5
H24B C24' H24C 109.5
C23 C24 H24D 109.5
C23 C24 H24E 109.5
H24D C24 H24E 109.5
C23 C24 H24F 109.5
H24D C24 H24F 109.5
H24E C24 H24F 109.5
C23 C25 H25A 109.5
C23 C25 H25B 109.5
H25A C25 H25B 109.5
C23 C25 H25C 109.5
H25A C25 H25C 109.5
H25B C25 H25C 109.5
C23 C26 H26A 109.5
C23 C26 H26B 109.5
H26A C26 H26B 109.5
C23 C26 H26C 109.5
H26A C26 H26C 109.5
H26B C26 H26C 109.5
C23 C26' H26D 109.5
C23 C26' H26E 109.5
H26D C26' H26E 109.5
C23 C26' H26F 109.5
H26D C26' H26F 109.5
H26E C26' H26F 109.5
C22 C27 C28 124.4(4)
C22 C27 H27 117.8
C28 C27 H27 117.8
C27 C28 C33 115.9(4)
C27 C28 C29 121.8(4)
C33 C28 C29 122.2(4)
C28 C29 C32 111.5(4)
C28 C29 C31 109.0(4)
C32 C29 C31 109.7(4)
C28 C29 C30 112.1(4)
C32 C29 C30 107.0(4)
C31 C29 C30 107.4(4)
C29 C30 H30A 109.5
C29 C30 H30B 109.5
H30A C30 H30B 109.5
C29 C30 H30C 109.5
H30A C30 H30C 109.5
H30B C30 H30C 109.5
C29 C31 H31A 109.5
C29 C31 H31B 109.5
H31A C31 H31B 109.5
C29 C31 H31C 109.5
H31A C31 H31C 109.5
H31B C31 H31C 109.5
C29 C32 H32A 109.5
C29 C32 H32B 109.5
H32A C32 H32B 109.5
C29 C32 H32C 109.5
H32A C32 H32C 109.5
H32B C32 H32C 109.5
O2 C33 C20 117.5(4)
O2 C33 C28 122.1(4)
C20 C33 C28 120.4(4)
O3 C34 C47 116.6(3)
O3 C34 C35 122.8(3)
C47 C34 C35 120.6(4)
C40 C35 C34 116.7(4)
C40 C35 C36 121.2(4)
C34 C35 C36 122.1(4)
C38 C36 C35 108.6(4)
C38 C36 C37 111.0(4)
C35 C36 C37 109.7(4)
C38 C36 C39 107.5(4)
C35 C36 C39 112.8(4)
C37 C36 C39 107.1(4)
C36 C37 H37A 109.5
C36 C37 H37B 109.5
H37A C37 H37B 109.5
C36 C37 H37C 109.5
H37A C37 H37C 109.5
H37B C37 H37C 109.5
C36 C38 H38A 109.5
C36 C38 H38B 109.5
H38A C38 H38B 109.5
C36 C38 H38C 109.5
H38A C38 H38C 109.5
H38B C38 H38C 109.5
C36 C39 H39A 109.5
C36 C39 H39B 109.5
H39A C39 H39B 109.5
C36 C39 H39C 109.5
H39A C39 H39C 109.5
H39B C39 H39C 109.5
C41 C40 C35 123.9(4)
C41 C40 H40 118.1
C35 C40 H40 118.1
C46 C41 C40 117.5(4)
C46 C41 C42 121.1(4)
C40 C41 C42 121.4(4)
C43 C42 C45 118.7(6)
C43 C42 C41 114.6(5)
C45 C42 C41 112.4(5)
C43 C42 C44 101.0(6)
C45 C42 C44 102.9(6)
C41 C42 C44 104.6(6)
C42 C43 H43A 109.5
C42 C43 H43B 109.5
H43A C43 H43B 109.5
C42 C43 H43C 109.5
H43A C43 H43C 109.5
H43B C43 H43C 109.5
C42 C44 H44A 109.5
C42 C44 H44B 109.5
H44A C44 H44B 109.5
C42 C44 H44C 109.5
H44A C44 H44C 109.5
H44B C44 H44C 109.5
C42 C45 H45A 109.5
C42 C45 H45B 109.5
H45A C45 H45B 109.5
C42 C45 H45C 109.5
H45A C45 H45C 109.5
H45B C45 H45C 109.5
C41 C46 C47 121.4(4)
C41 C46 H46 119.3
C47 C46 H46 119.3
C46 C47 C34 120.0(4)
C46 C47 C48 119.8(3)
C34 C47 C48 120.2(3)
C47 C48 N2 114.5(3)
C47 C48 H48A 108.6
N2 C48 H48A 108.6
C47 C48 H48B 108.6
N2 C48 H48B 108.6
H48A C48 H48B 107.6
N2 C49 C50 116.8(3)
N2 C49 H49A 108.1
C50 C49 H49A 108.1
N2 C49 H49B 108.1
C50 C49 H49B 108.1
H49A C49 H49B 107.3
C51 C50 C49 110.1(5)
C51 C50 H50A 109.6
C49 C50 H50A 109.6
C51 C50 H50B 109.6
C49 C50 H50B 109.6
H50A C50 H50B 108.1
C50 C51 H51A 109.5
C50 C51 H51B 109.5
H51A C51 H51B 109.5
C50 C51 H51C 109.5
H51A C51 H51C 109.5
H51B C51 H51C 109.5
N2 C52 C53 115.1(3)
N2 C52 H52A 108.5
C53 C52 H52A 108.5
N2 C52 H52B 108.5
C53 C52 H52B 108.5
H52A C52 H52B 107.5
C54 C53 C66 120.0(3)
C54 C53 C52 120.1(3)
C66 C53 C52 119.7(3)
C53 C54 C55 121.5(4)
C53 C54 H54 119.3
C55 C54 H54 119.3
C54 C55 C60 117.1(4)
C54 C55 C56 119.7(4)
C60 C55 C56 123.2(4)
C57 C56 C55 110.1(4)
C57 C56 C59 108.2(4)
C55 C56 C59 111.7(4)
C57 C56 C58 110.0(4)
C55 C56 C58 108.8(4)
C59 C56 C58 108.1(4)
C56 C57 H57A 109.5
C56 C57 H57B 109.5
H57A C57 H57B 109.5
C56 C57 H57C 109.5
H57A C57 H57C 109.5
H57B C57 H57C 109.5
C56 C58 H58A 109.5
C56 C58 H58B 109.5
H58A C58 H58B 109.5
C56 C58 H58C 109.5
H58A C58 H58C 109.5
H58B C58 H58C 109.5
C56 C59 H59A 109.5
C56 C59 H59B 109.5
H59A C59 H59B 109.5
C56 C59 H59C 109.5
H59A C59 H59C 109.5
H59B C59 H59C 109.5
C55 C60 C61 124.2(4)
C55 C60 H60 117.9
C61 C60 H60 117.9
C66 C61 C60 116.4(3)
C66 C61 C62 122.2(3)
C60 C61 C62 121.3(3)
C61 C62 C65 111.5(3)
C61 C62 C63 111.9(3)
C65 C62 C63 107.1(4)
C61 C62 C64 108.8(3)
C65 C62 C64 110.1(3)
C63 C62 C64 107.4(4)
C62 C63 H63A 109.5
C62 C63 H63B 109.5
H63A C63 H63B 109.5
C62 C63 H63C 109.5
H63A C63 H63C 109.5
H63B C63 H63C 109.5
C62 C64 H64A 109.5
C62 C64 H64B 109.5
H64A C64 H64B 109.5
C62 C64 H64C 109.5
H64A C64 H64C 109.5
H64B C64 H64C 109.5
C62 C65 H65A 109.5
C62 C65 H65B 109.5
H65A C65 H65B 109.5
C62 C65 H65C 109.5
H65A C65 H65C 109.5
H65B C65 H65C 109.5
O4 C66 C53 116.9(3)
O4 C66 C61 122.3(3)
C53 C66 C61 120.8(3)
C16 N1 C15 112.3(3)
C16 N1 C19 111.5(3)
C15 N1 C19 105.4(3)
C16 N1 Hf1 109.6(2)
C15 N1 Hf1 108.2(2)
C19 N1 Hf1 109.8(3)
C49 N2 C52 111.5(3)
C49 N2 C48 111.7(3)
C52 N2 C48 105.7(3)
C49 N2 Hf1 109.4(2)
C52 N2 Hf1 109.6(2)
C48 N2 Hf1 108.9(2)
C1 O1 Hf1 142.3(2)
C33 O2 Hf1 141.9(3)
C34 O3 Hf1 143.2(2)
C66 O4 Hf1 142.8(2)
O4 Hf1 O3 159.95(11)
O4 Hf1 O1 90.09(11)
O3 Hf1 O1 95.84(11)
O4 Hf1 O2 90.54(11)
O3 Hf1 O2 90.37(11)
O1 Hf1 O2 159.90(11)
O4 Hf1 N1 103.74(11)
O3 Hf1 N1 96.18(11)
O1 Hf1 N1 79.44(11)
O2 Hf1 N1 80.89(11)
O4 Hf1 N2 80.66(10)
O3 Hf1 N2 79.61(10)
O1 Hf1 N2 97.00(10)
O2 Hf1 N2 102.92(11)
N1 Hf1 N2 174.26(10)

loop_
_geom_bond_atom_site_label_1
_geom_bond_atom_site_label_2
_geom_bond_distance
C1 O1 1.357(4)
C1 C14 1.397(5)
C1 C2 1.406(6)
C2 C7 1.392(6)
C2 C3 1.528(6)
C3 C5 1.529(6)
C3 C4 1.538(6)
C3 C6 1.539(6)
C4 H4A 0.9800
C4 H4B 0.9800
C4 H4C 0.9800
C5 H5A 0.9800
C5 H5B 0.9800
C5 H5C 0.9800
C6 H6A 0.9800
C6 H6B 0.9800
C6 H6C 0.9800
C7 C8 1.397(6)
C7 H7 0.9500
C8 C13 1.367(6)
C8 C9 1.535(6)
C9 C10 1.469(9)
C9 C11 1.495(10)
C9 C12 1.514(10)
C9 C11' 1.65(2)
C10 H10A 0.9800
C10 H10B 0.9800
C10 H10C 0.9800
C11' H11A 0.9800
C11' H11B 0.9800
C11' H11C 0.9800
C11 H11D 0.9800
C11 H11E 0.9800
C11 H11F 0.9800
C12 H12A 0.9800
C12 H12B 0.9800
C12 H12C 0.9800
C13 C14 1.394(6)
C13 H13 0.9500
C14 C15 1.487(6)
C15 N1 1.503(5)
C15 H15A 0.9900
C15 H15B 0.9900
C16 N1 1.486(5)
C16 C17 1.516(6)
C16 H16A 0.9900
C16 H16B 0.9900
C17 C18 1.526(8)
C17 H17A 0.9900
C17 H17B 0.9900
C18 H18A 0.9800
C18 H18B 0.9800
C18 H18C 0.9800
C19 N1 1.503(5)
C19 C20 1.505(6)
C19 H19A 0.9900
C19 H19B 0.9900
C20 C33 1.386(6)
C20 C21 1.394(6)
C21 C22 1.371(7)
C21 H21 0.9500
C22 C27 1.391(8)
C22 C23 1.547(6)
C23 C24' 1.403(17)
C23 C25 1.479(10)
C23 C26 1.510(15)
C23 C24 1.678(14)
C23 C26' 1.663(16)
C24' H24A 0.9800
C24' H24B 0.9800
C24' H24C 0.9800
C24 H24D 0.9800
C24 H24E 0.9800
C24 H24F 0.9800
C25 H25A 0.9800
C25 H25B 0.9800
C25 H25C 0.9800
C26 H26A 0.9800
C26 H26B 0.9800
C26 H26C 0.9800
C26' H26D 0.9800
C26' H26E 0.9800
C26' H26F 0.9800
C27 C28 1.403(6)
C27 H27 0.9500
C28 C33 1.411(6)
C28 C29 1.522(7)
C29 C32 1.528(6)
C29 C31 1.534(7)
C29 C30 1.542(6)
C30 H30A 0.9800
C30 H30B 0.9800
C30 H30C 0.9800
C31 H31A 0.9800
C31 H31B 0.9800
C31 H31C 0.9800
C32 H32A 0.9800
C32 H32B 0.9800
C32 H32C 0.9800
C33 O2 1.349(5)
C34 O3 1.351(5)
C34 C47 1.397(5)
C34 C35 1.408(5)
C35 C40 1.400(6)
C35 C36 1.530(6)
C36 C38 1.530(7)
C36 C37 1.532(7)
C36 C39 1.534(6)
C37 H37A 0.9800
C37 H37B 0.9800
C37 H37C 0.9800
C38 H38A 0.9800
C38 H38B 0.9800
C38 H38C 0.9800
C39 H39A 0.9800
C39 H39B 0.9800
C39 H39C 0.9800
C40 C41 1.389(6)
C40 H40 0.9500
C41 C46 1.383(6)
C41 C42 1.540(6)
C42 C43 1.458(8)
C42 C45 1.474(8)
C42 C44 1.654(12)
C43 H43A 0.9800
C43 H43B 0.9800
C43 H43C 0.9800
C44 H44A 0.9800
C44 H44B 0.9800
C44 H44C 0.9800
C45 H45A 0.9800
C45 H45B 0.9800
C45 H45C 0.9800
C46 C47 1.390(6)
C46 H46 0.9500
C47 C48 1.497(5)
C48 N2 1.505(5)
C48 H48A 0.9900
C48 H48B 0.9900
C49 N2 1.491(5)
C49 C50 1.526(6)
C49 H49A 0.9900
C49 H49B 0.9900
C50 C51 1.518(8)
C50 H50A 0.9900
C50 H50B 0.9900
C51 H51A 0.9800
C51 H51B 0.9800
C51 H51C 0.9800
C52 N2 1.504(5)
C52 C53 1.505(5)
C52 H52A 0.9900
C52 H52B 0.9900
C53 C54 1.383(5)
C53 C66 1.395(5)
C54 C55 1.385(5)
C54 H54 0.9500
C55 C60 1.386(6)
C55 C56 1.535(5)
C56 C57 1.524(7)
C56 C59 1.535(6)
C56 C58 1.542(7)
C57 H57A 0.9800
C57 H57B 0.9800
C57 H57C 0.9800
C58 H58A 0.9800
C58 H58B 0.9800
C58 H58C 0.9800
C59 H59A 0.9800
C59 H59B 0.9800
C59 H59C 0.9800
C60 C61 1.400(5)
C60 H60 0.9500
C61 C66 1.399(5)
C61 C62 1.528(5)
C62 C65 1.529(6)
C62 C63 1.534(6)
C62 C64 1.532(6)
C63 H63A 0.9800
C63 H63B 0.9800
C63 H63C 0.9800
C64 H64A 0.9800
C64 H64B 0.9800
C64 H64C 0.9800
C65 H65A 0.9800
C65 H65B 0.9800
C65 H65C 0.9800
C66 O4 1.360(4)
N1 Hf1 2.356(3)
N2 Hf1 2.365(3)
O1 Hf1 2.007(3)
O2 Hf1 2.008(3)
O3 Hf1 2.004(2)
O4 Hf1 1.995(2)

loop_
_platon_squeeze_void_nr
_platon_squeeze_void_average_x
_platon_squeeze_void_average_y
_platon_squeeze_void_average_z
_platon_squeeze_void_volume
_platon_squeeze_void_count_electrons
1 0.037 0.287 0.679 293.6 115.5
2 -0.037 0.713 0.321 293.6 118.5
